data_7205492
loop_
_publ_author_name
'Fowler, Drew A.'
'Tian, Jian'
'Barnes, Charles'
'Teat, Simon J.'
'Atwood, Jerry L.'

_publ_section_title
;
 Cocrystallization of C-butyl pyrogallol[4]arene and C-propan-3-ol
 pyrogallol[4]arene with gabapentin
;
_journal_issue 5
_journal_name_full CrystEngComm
_journal_page_first 1446
_journal_paper_doi 10.1039/c0ce00661k
_journal_volume 13
_journal_year 2011
_chemical_formula_sum 'C65 H102 N2 O20'
_chemical_formula_weight 1231.49
_chemical_name_common PgC4GP
_chemical_name_systematic
;
?
;
_space_group_IT_number 14
_symmetry_cell_setting monoclinic
_symmetry_space_group_name_Hall '-P 2ybc'
_symmetry_space_group_name_H-M 'P 1 21/c 1'
_atom_sites_solution_hydrogens geom
_atom_sites_solution_primary direct
_atom_sites_solution_secondary difmap
_audit_creation_method SHELXL-97
_cell_angle_alpha 90.00
_cell_angle_beta 104.818(2)
_cell_angle_gamma 90.00
_cell_formula_units_Z 4
_cell_length_a 18.022(4)
_cell_length_b 16.787(3)
_cell_length_c 22.439(5)
_cell_measurement_reflns_used 9010
_cell_measurement_temperature 173(2)
_cell_measurement_theta_max 28.04
_cell_measurement_theta_min 2.29
_cell_volume 6563(2)
_computing_cell_refinement 'APEX2 (Bruker AXS, 2008)'
_computing_data_collection 'APEX2 (Bruker AXS, 2008)'
_computing_data_reduction 'APEX2 (Bruker AXS, 2008)'
_computing_molecular_graphics 'X-Seed (Atwood & Barbour, 2003; Barbour, 2001)'
_computing_publication_material 'X-Seed (Atwood & Barbour, 2003; Barbour, 2001)'
_computing_structure_refinement 'SHELXL-97 (Sheldrick, 1997)'
_computing_structure_solution 'SHELXS-97 (Sheldrick, 1997)'
_diffrn_ambient_temperature 173(2)
_diffrn_measured_fraction_theta_full 0.966
_diffrn_measured_fraction_theta_max 0.966
_diffrn_measurement_device_type 'Bruker APEXII CCD area detector'
_diffrn_measurement_method 'omega scans'
_diffrn_radiation_monochromator graphite
_diffrn_radiation_source 'fine-focus sealed tube'
_diffrn_radiation_type MoK\a
_diffrn_radiation_wavelength 0.71073
_diffrn_reflns_av_R_equivalents 0.0370
_diffrn_reflns_av_sigmaI/netI 0.0312
_diffrn_reflns_limit_h_max 24
_diffrn_reflns_limit_h_min -23
_diffrn_reflns_limit_k_max 22
_diffrn_reflns_limit_k_min -22
_diffrn_reflns_limit_l_max 28
_diffrn_reflns_limit_l_min -29
_diffrn_reflns_number 77209
_diffrn_reflns_theta_full 28.41
_diffrn_reflns_theta_max 28.41
_diffrn_reflns_theta_min 1.17
_exptl_absorpt_coefficient_mu 0.091
_exptl_absorpt_correction_T_max 0.9864
_exptl_absorpt_correction_T_min 0.9643
_exptl_absorpt_correction_type multi-scan
_exptl_absorpt_process_details Bruker-SADABS
_exptl_crystal_colour Colourless
_exptl_crystal_density_diffrn 1.246
_exptl_crystal_density_method 'not measured'
_exptl_crystal_description Block
_exptl_crystal_F_000 2664
_exptl_crystal_size_max 0.40
_exptl_crystal_size_mid 0.35
_exptl_crystal_size_min 0.15
_refine_diff_density_max 0.885
_refine_diff_density_min -0.501
_refine_diff_density_rms 0.092
_refine_ls_extinction_method none
_refine_ls_goodness_of_fit_ref 1.032
_refine_ls_hydrogen_treatment noref
_refine_ls_matrix_type full
_refine_ls_number_parameters 808
_refine_ls_number_reflns 15919
_refine_ls_number_restraints 0
_refine_ls_restrained_S_all 1.032
_refine_ls_R_factor_all 0.0762
_refine_ls_R_factor_gt 0.0524
_refine_ls_shift/su_max 0.001
_refine_ls_shift/su_mean 0.000
_refine_ls_structure_factor_coef Fsqd
_refine_ls_weighting_details 'calc w=1/[\s^2^(Fo^2^)+(0.0831P)^2^+3.0405P] where P=(Fo^2^+2Fc^2^)/3'
_refine_ls_weighting_scheme calc
_refine_ls_wR_factor_gt 0.1430
_refine_ls_wR_factor_ref 0.1619
_reflns_number_gt 11703
_reflns_number_total 15919
_reflns_threshold_expression >2sigma(I)
_cod_data_source_file C0CE00661K.TXT
_cod_data_source_block C:\PgCnGabapentin\PgC4GP\COCRYS.CIF
_cod_original_sg_symbol_H-M P21/c
_cod_database_code 7205492

loop_
_symmetry_equiv_pos_as_xyz
'x, y, z'
'-x, y+1/2, -z+1/2'
'-x, -y, -z'
'x, -y-1/2, z-1/2'

loop_
_atom_site_label
_atom_site_type_symbol
_atom_site_fract_x
_atom_site_fract_y
_atom_site_fract_z
_atom_site_U_iso_or_equiv
_atom_site_adp_type
_atom_site_occupancy
_atom_site_symmetry_multiplicity
_atom_site_calc_flag
_atom_site_refinement_flags
_atom_site_disorder_assembly
_atom_site_disorder_group
O11 O 0.15829(8) 0.69489(8) 0.75527(6) 0.0304(3) Uani 1 1 d . . .
H11 H 0.1488 0.7438 0.7561 0.036 Uiso 1 1 calc R . .
O13 O 0.01983(7) 0.42997(7) 0.82693(5) 0.0274(3) Uani 1 1 d . . .
O7 O 0.09444(7) 0.80282(8) 0.38362(5) 0.0288(3) Uani 1 1 d . . .
H7 H 0.1005 0.7640 0.3617 0.035 Uiso 1 1 calc R . .
O12 O 0.21271(8) 0.54400(7) 0.74950(6) 0.0323(3) Uani 1 1 d . . .
H12 H 0.1763 0.5604 0.7633 0.039 Uiso 1 1 calc R . .
O4 O 0.13967(8) 0.39871(7) 0.36470(6) 0.0309(3) Uani 1 1 d . . .
H4 H 0.0962 0.3960 0.3398 0.037 Uiso 1 1 calc R . .
O8 O 0.06697(7) 0.88608(8) 0.48075(6) 0.0315(3) Uani 1 1 d . . .
H8 H 0.0361 0.8741 0.4471 0.038 Uiso 1 1 calc R . .
O6 O 0.10325(7) 0.67465(7) 0.30459(5) 0.0275(3) Uani 1 1 d . . .
H6 H 0.0600 0.6569 0.2860 0.033 Uiso 1 1 calc R . .
O16 O 0.09250(7) 0.01510(8) 0.57735(5) 0.0311(3) Uani 1 1 d . . .
O9 O 0.17089(8) 0.88666(8) 0.59317(6) 0.0365(3) Uani 1 1 d . . .
H9 H 0.1436 0.9263 0.5791 0.044 Uiso 1 1 calc R . .
O1 O 0.19550(8) 0.39972(8) 0.68670(6) 0.0332(3) Uani 1 1 d . . .
H1 H 0.2006 0.4420 0.7073 0.040 Uiso 1 1 calc R . .
O14 O 0.03605(8) 0.34106(8) 0.75852(6) 0.0348(3) Uani 1 1 d . . .
O10 O 0.20685(8) 0.81844(8) 0.70184(6) 0.0354(3) Uani 1 1 d . . .
H10 H 0.2008 0.8460 0.6697 0.042 Uiso 1 1 calc R . .
O2 O 0.11427(8) 0.32512(8) 0.58707(6) 0.0330(3) Uani 1 1 d . . .
H2 H 0.0823 0.3202 0.5527 0.040 Uiso 1 1 calc R . .
O3 O 0.14433(8) 0.33809(8) 0.47663(6) 0.0317(3) Uani 1 1 d . . .
H3 H 0.1448 0.3591 0.4428 0.038 Uiso 1 1 calc R . .
C16 C 0.21991(9) 0.76102(10) 0.44682(7) 0.0228(3) Uani 1 1 d . . .
O17 O 0.01923(8) 0.68013(9) 0.51123(7) 0.0434(3) Uani 1 1 d . . .
N2 N 0.10983(9) 0.23466(9) 0.69567(7) 0.0293(3) Uani 1 1 d . . .
H2A H 0.0919 0.2709 0.7188 0.044 Uiso 1 1 calc R . .
H2B H 0.0720 0.1993 0.6789 0.044 Uiso 1 1 calc R . .
H2C H 0.1249 0.2603 0.6650 0.044 Uiso 1 1 calc R . .
O5 O 0.05767(8) 0.50939(8) 0.28875(6) 0.0360(3) Uani 1 1 d . . .
H5 H 0.0466 0.5412 0.2589 0.043 Uiso 1 1 calc R . .
O15 O 0.04777(8) 0.11892(9) 0.61719(7) 0.0460(4) Uani 1 1 d . . .
N1 N 0.05311(8) 0.41869(9) 0.95254(7) 0.0286(3) Uani 1 1 d . . .
H1A H 0.0259 0.4080 0.9806 0.043 Uiso 1 1 calc R . .
H1B H 0.0224 0.4121 0.9138 0.043 Uiso 1 1 calc R . .
H1C H 0.0704 0.4698 0.9573 0.043 Uiso 1 1 calc R . .
C8 C 0.25416(9) 0.57499(10) 0.42053(7) 0.0242(3) Uani 1 1 d . . .
H13 H 0.2997 0.5886 0.4509 0.029 Uiso 1 1 calc R . .
C10 C 0.16451(10) 0.47668(10) 0.36960(7) 0.0252(3) Uani 1 1 d . . .
C5 C 0.19155(10) 0.38045(10) 0.52392(8) 0.0250(3) Uani 1 1 d . . .
C21 C 0.31174(10) 0.80041(11) 0.61953(8) 0.0269(4) Uani 1 1 d . . .
H21 H 0.3040 0.8512 0.6404 0.032 Uiso 1 1 calc R . .
C20 C 0.25550(9) 0.80206(10) 0.55531(7) 0.0233(3) Uani 1 1 d . . .
C14 C 0.23905(9) 0.72223(10) 0.39107(7) 0.0236(3) Uani 1 1 d . . .
H14 H 0.2077 0.7510 0.3541 0.028 Uiso 1 1 calc R . .
C15 C 0.27044(9) 0.76114(10) 0.50542(7) 0.0237(3) Uani 1 1 d . . .
H15 H 0.3171 0.7321 0.5117 0.028 Uiso 1 1 calc R . .
C17 C 0.14996(9) 0.80057(10) 0.43922(7) 0.0234(3) Uani 1 1 d . . .
C19 C 0.18702(10) 0.84456(10) 0.54519(7) 0.0255(3) Uani 1 1 d . . .
C26 C 0.24005(10) 0.60598(10) 0.72030(8) 0.0269(4) Uani 1 1 d . . .
C13 C 0.21330(9) 0.63541(10) 0.38326(7) 0.0227(3) Uani 1 1 d . . .
C18 C 0.13325(10) 0.84310(10) 0.48762(8) 0.0245(3) Uani 1 1 d . . .
C61 C 0.09606(10) 0.06395(11) 0.62049(8) 0.0283(4) Uani 1 1 d . . .
C11 C 0.12294(10) 0.53502(10) 0.33057(8) 0.0264(3) Uani 1 1 d . . .
C7 C 0.27489(10) 0.43008(10) 0.45642(8) 0.0251(3) Uani 1 1 d . . .
H16 H 0.2573 0.3786 0.4351 0.030 Uiso 1 1 calc R . .
C50 C 0.17026(10) 0.37611(10) 0.91684(8) 0.0252(3) Uani 1 1 d . . .
C23 C 0.29032(10) 0.73253(10) 0.65775(7) 0.0251(3) Uani 1 1 d . . .
C12 C 0.14625(10) 0.61435(10) 0.33875(7) 0.0237(3) Uani 1 1 d . . .
C52 C 0.05712(10) 0.37382(10) 0.81087(8) 0.0253(3) Uani 1 1 d . . .
C25 C 0.21258(10) 0.68267(10) 0.72320(7) 0.0263(4) Uani 1 1 d . . .
C2 C 0.27862(10) 0.46118(10) 0.62836(8) 0.0261(3) Uani 1 1 d . . .
C22 C 0.31792(10) 0.65483(11) 0.65636(8) 0.0267(4) Uani 1 1 d . . .
H22 H 0.3541 0.6449 0.6330 0.032 Uiso 1 1 calc R . .
C60 C 0.15962(11) 0.05559(11) 0.68020(8) 0.0322(4) Uani 1 1 d . . .
H60A H 0.1922 0.0099 0.6751 0.039 Uiso 1 1 calc R . .
H60B H 0.1350 0.0415 0.7135 0.039 Uiso 1 1 calc R . .
C9 C 0.23079(10) 0.49571(10) 0.41491(7) 0.0236(3) Uani 1 1 d . . .
C4 C 0.17389(10) 0.37324(10) 0.58083(8) 0.0265(3) Uani 1 1 d . . .
C6 C 0.25394(10) 0.42652(10) 0.51835(8) 0.0247(3) Uani 1 1 d . . .
C24 C 0.23782(10) 0.74566(10) 0.69305(7) 0.0261(3) Uani 1 1 d . . .
C1 C 0.29517(10) 0.46706(10) 0.57106(8) 0.0257(3) Uani 1 1 d . . .
H17 H 0.3365 0.5003 0.5676 0.031 Uiso 1 1 calc R . .
C27 C 0.29507(10) 0.59093(10) 0.68760(7) 0.0264(3) Uani 1 1 d . . .
C51 C 0.13180(10) 0.34228(11) 0.85226(8) 0.0290(4) Uani 1 1 d . . .
H51A H 0.1705 0.3460 0.8281 0.035 Uiso 1 1 calc R . .
H51B H 0.1236 0.2848 0.8580 0.035 Uiso 1 1 calc R . .
C59 C 0.21317(11) 0.12752(11) 0.70264(8) 0.0298(4) Uani 1 1 d . . .
C28 C 0.32574(10) 0.50641(11) 0.68479(8) 0.0286(4) Uani 1 1 d . . .
H28 H 0.3175 0.4779 0.7217 0.034 Uiso 1 1 calc R . .
C53 C 0.12031(10) 0.36277(11) 0.96222(8) 0.0289(4) Uani 1 1 d . . .
H53A H 0.1010 0.3073 0.9579 0.035 Uiso 1 1 calc R . .
H53B H 0.1526 0.3693 1.0048 0.035 Uiso 1 1 calc R . .
C33 C 0.32311(10) 0.73246(11) 0.38905(8) 0.0298(4) Uani 1 1 d . . .
H33A H 0.3567 0.7058 0.4254 0.036 Uiso 1 1 calc R . .
H33B H 0.3307 0.7056 0.3518 0.036 Uiso 1 1 calc R . .
C29 C 0.36150(10) 0.43496(11) 0.46264(9) 0.0293(4) Uani 1 1 d . . .
H29A H 0.3704 0.4456 0.4216 0.035 Uiso 1 1 calc R . .
H29B H 0.3832 0.4801 0.4900 0.035 Uiso 1 1 calc R . .
C3 C 0.21665(10) 0.41292(10) 0.63258(8) 0.0266(3) Uani 1 1 d . . .
C45 C 0.24444(10) 0.32530(11) 0.93946(9) 0.0310(4) Uani 1 1 d . . .
H45A H 0.2293 0.2705 0.9476 0.037 Uiso 1 1 calc R . .
H45B H 0.2706 0.3222 0.9057 0.037 Uiso 1 1 calc R . .
C38 C 0.42091(12) 0.87361(12) 0.58841(10) 0.0374(4) Uani 1 1 d . . .
H38A H 0.3818 0.8859 0.5497 0.045 Uiso 1 1 calc R . .
H38B H 0.4231 0.9192 0.6168 0.045 Uiso 1 1 calc R . .
C37 C 0.39574(11) 0.79883(12) 0.61770(9) 0.0323(4) Uani 1 1 d . . .
H37A H 0.4045 0.7514 0.5941 0.039 Uiso 1 1 calc R . .
H37B H 0.4283 0.7933 0.6603 0.039 Uiso 1 1 calc R . .
C58 C 0.24160(11) 0.16240(12) 0.64888(9) 0.0344(4) Uani 1 1 d . . .
H58A H 0.2584 0.1181 0.6263 0.041 Uiso 1 1 calc R . .
H58B H 0.1982 0.1895 0.6200 0.041 Uiso 1 1 calc R . .
C49 C 0.19387(11) 0.46415(11) 0.91382(9) 0.0306(4) Uani 1 1 d . . .
H49A H 0.2185 0.4706 0.8794 0.037 Uiso 1 1 calc R . .
H49B H 0.1471 0.4976 0.9046 0.037 Uiso 1 1 calc R . .
C34 C 0.34751(12) 0.81952(12) 0.38831(9) 0.0364(4) Uani 1 1 d . . .
H34A H 0.3068 0.8491 0.3586 0.044 Uiso 1 1 calc R . .
H34B H 0.3522 0.8427 0.4297 0.044 Uiso 1 1 calc R . .
C46 C 0.30175(12) 0.35606(13) 0.99721(9) 0.0397(5) Uani 1 1 d . . .
H46A H 0.2796 0.3503 1.0331 0.048 Uiso 1 1 calc R . .
H46B H 0.3491 0.3236 1.0051 0.048 Uiso 1 1 calc R . .
C30 C 0.40302(12) 0.35873(13) 0.48865(10) 0.0403(5) Uani 1 1 d . . .
H30A H 0.3849 0.3148 0.4591 0.048 Uiso 1 1 calc R . .
H30B H 0.3895 0.3451 0.5275 0.048 Uiso 1 1 calc R . .
C62 C 0.17629(11) 0.19139(12) 0.73539(8) 0.0333(4) Uani 1 1 d . . .
H62A H 0.1593 0.1654 0.7692 0.040 Uiso 1 1 calc R . .
H62B H 0.2162 0.2309 0.7543 0.040 Uiso 1 1 calc R . .
C64 C 0.06332(12) 0.62548(13) 0.50891(10) 0.0396(5) Uani 1 1 d . . .
C32 C 0.51784(13) 0.38540(14) 0.44545(12) 0.0470(5) Uani 1 1 d . . .
H32A H 0.4997 0.4387 0.4308 0.070 Uiso 1 1 calc R . .
H32B H 0.4979 0.3463 0.4128 0.070 Uiso 1 1 calc R . .
H32C H 0.5741 0.3845 0.4563 0.070 Uiso 1 1 calc R . .
C31 C 0.48992(12) 0.36504(14) 0.50133(11) 0.0448(5) Uani 1 1 d . . .
H31A H 0.5083 0.4063 0.5332 0.054 Uiso 1 1 calc R . .
H31B H 0.5129 0.3137 0.5183 0.054 Uiso 1 1 calc R . .
C41 C 0.41210(12) 0.50425(14) 0.69093(10) 0.0413(5) Uani 1 1 d . . .
H41A H 0.4227 0.5305 0.6545 0.050 Uiso 1 1 calc R . .
H41B H 0.4384 0.5353 0.7278 0.050 Uiso 1 1 calc R . .
C48 C 0.24887(12) 0.49418(13) 0.97318(10) 0.0416(5) Uani 1 1 d . . .
H48A H 0.2230 0.4925 1.0071 0.050 Uiso 1 1 calc R . .
H48B H 0.2629 0.5502 0.9676 0.050 Uiso 1 1 calc R . .
C54 C 0.28320(12) 0.09464(13) 0.75241(10) 0.0426(5) Uani 1 1 d . . .
H54A H 0.2659 0.0791 0.7892 0.051 Uiso 1 1 calc R . .
H54B H 0.3022 0.0460 0.7361 0.051 Uiso 1 1 calc R . .
C47 C 0.32182(12) 0.44318(14) 0.99039(12) 0.0484(6) Uani 1 1 d . . .
H47A H 0.3499 0.4482 0.9580 0.058 Uiso 1 1 calc R . .
H47B H 0.3557 0.4626 1.0297 0.058 Uiso 1 1 calc R . .
C36 C 0.4479(2) 0.9177(2) 0.37392(17) 0.0845(10) Uani 1 1 d . . .
H36A H 0.4565 0.9371 0.4163 0.127 Uiso 1 1 calc R . .
H36B H 0.4076 0.9496 0.3466 0.127 Uiso 1 1 calc R . .
H36C H 0.4955 0.9223 0.3607 0.127 Uiso 1 1 calc R . .
C39 C 0.49814(14) 0.86471(15) 0.57430(12) 0.0519(6) Uani 1 1 d . . .
H39A H 0.4956 0.8196 0.5454 0.062 Uiso 1 1 calc R . .
H39B H 0.5090 0.9136 0.5533 0.062 Uiso 1 1 calc R . .
C57 C 0.30795(13) 0.22161(14) 0.66919(12) 0.0494(6) Uani 1 1 d . . .
H57A H 0.3255 0.2387 0.6328 0.059 Uiso 1 1 calc R . .
H57B H 0.2898 0.2694 0.6872 0.059 Uiso 1 1 calc R . .
C55 C 0.34974(14) 0.15366(16) 0.77209(13) 0.0581(7) Uani 1 1 d . . .
H55A H 0.3335 0.1991 0.7939 0.070 Uiso 1 1 calc R . .
H55B H 0.3935 0.1271 0.8010 0.070 Uiso 1 1 calc R . .
C56 C 0.37504(14) 0.18428(17) 0.71677(15) 0.0627(7) Uani 1 1 d . . .
H56A H 0.3964 0.1397 0.6975 0.075 Uiso 1 1 calc R . .
H56B H 0.4160 0.2245 0.7305 0.075 Uiso 1 1 calc R . .
C35 C 0.42316(16) 0.83122(16) 0.37097(14) 0.0607(7) Uani 1 1 d . . .
H35A H 0.4636 0.7995 0.3993 0.073 Uiso 1 1 calc R . .
H35B H 0.4178 0.8109 0.3286 0.073 Uiso 1 1 calc R . .
C42 C 0.44539(14) 0.42081(18) 0.69645(13) 0.0600(7) Uani 1 1 d . . .
H42A H 0.4275 0.3931 0.6564 0.072 Uiso 1 1 calc R A 1
H42B H 0.4265 0.3906 0.7275 0.072 Uiso 1 1 calc R A 1
C63 C 0.04938(18) 0.5703(2) 0.45517(13) 0.0730(9) Uani 1 1 d . . .
H63A H 0.0876 0.5801 0.4318 0.110 Uiso 1 1 d . . .
H63B H 0.0536 0.5151 0.4699 0.110 Uiso 1 1 d . . .
H63C H -0.0022 0.5795 0.4286 0.110 Uiso 1 1 d . . .
C65 C 0.13389(16) 0.61177(17) 0.55839(15) 0.0705(8) Uani 1 1 d . . .
H65A H 0.1331 0.5577 0.5748 0.106 Uiso 1 1 d . . .
H65B H 0.1788 0.6179 0.5418 0.106 Uiso 1 1 d . . .
H65C H 0.1366 0.6505 0.5915 0.106 Uiso 1 1 d . . .
C40 C 0.56281(16) 0.8506(2) 0.62999(17) 0.0815(10) Uani 1 1 d . . .
H40A H 0.5547 0.8000 0.6492 0.122 Uiso 1 1 calc R . .
H40B H 0.5649 0.8942 0.6595 0.122 Uiso 1 1 calc R . .
H40C H 0.6113 0.8484 0.6178 0.122 Uiso 1 1 calc R . .
C44 C 0.5750(3) 0.4391(4) 0.6787(3) 0.0700(16) Uani 0.50 1 d P B 1
H44A H 0.6293 0.4358 0.7012 0.105 Uiso 0.50 1 calc PR B 1
H44B H 0.5633 0.4933 0.6628 0.105 Uiso 0.50 1 calc PR B 1
H44C H 0.5646 0.4013 0.6443 0.105 Uiso 0.50 1 calc PR B 1
C43 C 0.5330(2) 0.4219(4) 0.7152(2) 0.1198(17) Uani 0.50 1 d P B 1
H43A H 0.5480 0.4594 0.7503 0.144 Uiso 0.50 1 calc PR B 1
H43B H 0.5493 0.3683 0.7320 0.144 Uiso 0.50 1 calc PR B 1
O20 O 0.08521(8) 0.92918(8) 0.29461(6) 0.0333(3) Uani 1 1 d . . .
O19 O 0.01666(9) 0.33939(9) 0.29571(8) 0.0517(4) Uani 1 1 d . . .
O18 O 0.03372(8) 0.73259(9) 0.12131(7) 0.0439(3) Uani 1 1 d . . .
C44A C 0.5745(4) 0.3618(5) 0.7105(4) 0.097(3) Uani 0.50 1 d P B 2
H44D H 0.6288 0.3762 0.7252 0.145 Uiso 0.50 1 calc PR B 2
H44E H 0.5636 0.3453 0.6672 0.145 Uiso 0.50 1 calc PR B 2
H44F H 0.5629 0.3178 0.7353 0.145 Uiso 0.50 1 calc PR B 2
C43A C 0.5330(2) 0.4219(4) 0.7152(2) 0.1198(17) Uani 0.50 1 d P B 2
H43C H 0.5490 0.4655 0.6915 0.144 Uiso 0.50 1 calc PR B 2
H43D H 0.5483 0.4383 0.7591 0.144 Uiso 0.50 1 calc PR B 2
H18 H 0.0894 0.8923 0.3244 0.035 Uiso 1 1 d . . .
H19 H 0.0638 0.9695 0.3063 0.041 Uiso 1 1 d . . .
H20 H 0.0393 0.7607 0.0872 0.051 Uiso 1 1 d . . .
H23 H -0.0070 0.3058 0.3168 0.095 Uiso 1 1 d . . .
H24 H -0.0249 0.3711 0.2713 0.126 Uiso 1 1 d . . .
H25 H 0.0804 0.7098 0.1342 0.113 Uiso 1 1 d . . .

loop_
_atom_site_aniso_label
_atom_site_aniso_U_11
_atom_site_aniso_U_22
_atom_site_aniso_U_33
_atom_site_aniso_U_23
_atom_site_aniso_U_13
_atom_site_aniso_U_12
O11 0.0408(7) 0.0277(6) 0.0275(6) -0.0004(5) 0.0177(6) -0.0021(5)
O13 0.0310(6) 0.0271(6) 0.0248(6) 0.0023(5) 0.0082(5) 0.0030(5)
O7 0.0286(6) 0.0354(7) 0.0199(6) -0.0051(5) 0.0015(5) 0.0070(5)
O12 0.0440(8) 0.0276(6) 0.0305(7) 0.0026(5) 0.0191(6) -0.0024(5)
O4 0.0359(7) 0.0248(6) 0.0281(6) 0.0004(5) 0.0014(5) -0.0037(5)
O8 0.0314(7) 0.0394(7) 0.0212(6) -0.0054(5) 0.0020(5) 0.0106(6)
O6 0.0282(6) 0.0255(6) 0.0255(6) 0.0025(5) 0.0009(5) -0.0002(5)
O16 0.0364(7) 0.0309(7) 0.0243(6) -0.0033(5) 0.0044(5) 0.0035(5)
O9 0.0489(8) 0.0383(7) 0.0193(6) -0.0034(5) 0.0034(6) 0.0161(6)
O1 0.0421(7) 0.0343(7) 0.0265(6) -0.0009(5) 0.0150(6) -0.0074(6)
O14 0.0324(7) 0.0465(8) 0.0240(6) -0.0089(6) 0.0043(5) 0.0019(6)
O10 0.0479(8) 0.0286(7) 0.0353(7) 0.0058(5) 0.0207(6) 0.0026(6)
O2 0.0333(7) 0.0386(7) 0.0269(6) 0.0036(5) 0.0073(5) -0.0105(6)
O3 0.0358(7) 0.0330(7) 0.0265(6) -0.0015(5) 0.0082(5) -0.0086(5)
C16 0.0260(8) 0.0227(8) 0.0207(7) 0.0008(6) 0.0077(6) -0.0027(6)
O17 0.0362(8) 0.0534(9) 0.0399(8) -0.0017(7) 0.0087(6) 0.0020(7)
N2 0.0365(8) 0.0302(8) 0.0243(7) -0.0019(6) 0.0132(6) -0.0001(6)
O5 0.0393(7) 0.0288(7) 0.0309(7) 0.0043(5) -0.0071(6) -0.0063(6)
O15 0.0389(8) 0.0488(9) 0.0405(8) -0.0200(7) -0.0079(6) 0.0152(7)
N1 0.0289(8) 0.0358(8) 0.0222(7) -0.0018(6) 0.0087(6) 0.0041(6)
C8 0.0229(8) 0.0293(8) 0.0206(8) -0.0008(6) 0.0060(6) 0.0003(6)
C10 0.0308(9) 0.0233(8) 0.0224(8) -0.0016(6) 0.0085(7) -0.0007(7)
C5 0.0259(8) 0.0240(8) 0.0250(8) 0.0008(6) 0.0060(7) 0.0012(6)
C21 0.0270(8) 0.0311(9) 0.0211(8) 0.0023(7) 0.0034(7) -0.0057(7)
C20 0.0258(8) 0.0242(8) 0.0194(7) 0.0026(6) 0.0048(6) -0.0055(6)
C14 0.0254(8) 0.0255(8) 0.0206(7) 0.0000(6) 0.0071(6) -0.0009(6)
C15 0.0228(8) 0.0249(8) 0.0234(8) 0.0026(6) 0.0060(6) -0.0018(6)
C17 0.0251(8) 0.0251(8) 0.0190(7) 0.0008(6) 0.0036(6) -0.0018(6)
C19 0.0321(9) 0.0250(8) 0.0194(8) -0.0002(6) 0.0068(7) -0.0007(7)
C26 0.0324(9) 0.0283(9) 0.0195(8) 0.0014(6) 0.0057(7) -0.0054(7)
C13 0.0255(8) 0.0247(8) 0.0200(7) -0.0015(6) 0.0096(6) 0.0004(6)
C18 0.0248(8) 0.0259(8) 0.0224(8) 0.0006(6) 0.0055(6) 0.0017(6)
C61 0.0290(9) 0.0297(9) 0.0250(8) -0.0017(7) 0.0050(7) -0.0008(7)
C11 0.0286(9) 0.0285(9) 0.0207(8) -0.0013(6) 0.0037(7) -0.0012(7)
C7 0.0254(8) 0.0257(8) 0.0254(8) 0.0014(6) 0.0085(7) 0.0028(7)
C50 0.0243(8) 0.0277(8) 0.0231(8) -0.0008(6) 0.0052(6) 0.0021(7)
C23 0.0253(8) 0.0298(9) 0.0182(7) 0.0014(6) 0.0021(6) -0.0060(7)
C12 0.0262(8) 0.0254(8) 0.0203(7) 0.0017(6) 0.0072(6) 0.0018(6)
C52 0.0259(8) 0.0286(9) 0.0224(8) 0.0012(6) 0.0081(7) -0.0035(7)
C25 0.0314(9) 0.0299(9) 0.0176(7) -0.0013(6) 0.0065(7) -0.0048(7)
C2 0.0279(8) 0.0251(8) 0.0247(8) 0.0025(6) 0.0057(7) 0.0027(7)
C22 0.0267(8) 0.0332(9) 0.0204(8) -0.0007(7) 0.0064(7) -0.0040(7)
C60 0.0355(10) 0.0325(9) 0.0251(9) 0.0005(7) 0.0012(7) 0.0002(8)
C9 0.0256(8) 0.0263(8) 0.0208(7) 0.0002(6) 0.0093(6) 0.0035(6)
C4 0.0260(8) 0.0250(8) 0.0293(9) 0.0041(7) 0.0085(7) -0.0008(7)
C6 0.0255(8) 0.0240(8) 0.0250(8) 0.0031(6) 0.0075(6) 0.0036(6)
C24 0.0296(9) 0.0275(8) 0.0196(8) 0.0003(6) 0.0035(6) -0.0010(7)
C1 0.0253(8) 0.0249(8) 0.0277(8) 0.0034(7) 0.0084(7) -0.0004(6)
C27 0.0287(9) 0.0286(9) 0.0200(8) -0.0011(6) 0.0030(6) -0.0034(7)
C51 0.0271(9) 0.0325(9) 0.0271(9) -0.0068(7) 0.0066(7) 0.0027(7)
C59 0.0305(9) 0.0340(9) 0.0226(8) -0.0028(7) 0.0027(7) 0.0002(7)
C28 0.0299(9) 0.0317(9) 0.0232(8) 0.0008(7) 0.0050(7) -0.0010(7)
C53 0.0300(9) 0.0326(9) 0.0246(8) 0.0033(7) 0.0079(7) 0.0048(7)
C33 0.0284(9) 0.0341(9) 0.0291(9) 0.0009(7) 0.0113(7) -0.0028(7)
C29 0.0266(9) 0.0303(9) 0.0331(9) 0.0029(7) 0.0115(7) 0.0008(7)
C3 0.0310(9) 0.0261(8) 0.0245(8) 0.0038(6) 0.0104(7) 0.0010(7)
C45 0.0278(9) 0.0303(9) 0.0338(9) -0.0010(7) 0.0059(7) 0.0049(7)
C38 0.0378(10) 0.0342(10) 0.0371(10) 0.0036(8) 0.0042(8) -0.0046(8)
C37 0.0307(9) 0.0356(10) 0.0285(9) 0.0034(7) 0.0035(7) -0.0038(8)
C58 0.0347(10) 0.0385(10) 0.0324(10) -0.0028(8) 0.0130(8) 0.0015(8)
C49 0.0287(9) 0.0299(9) 0.0330(9) 0.0006(7) 0.0076(7) 0.0005(7)
C34 0.0375(10) 0.0381(10) 0.0353(10) 0.0011(8) 0.0122(8) -0.0103(8)
C46 0.0334(10) 0.0450(11) 0.0366(10) -0.0045(9) 0.0012(8) 0.0121(9)
C30 0.0349(10) 0.0401(11) 0.0479(12) 0.0129(9) 0.0144(9) 0.0072(9)
C62 0.0399(10) 0.0384(10) 0.0210(8) -0.0030(7) 0.0071(7) 0.0003(8)
C64 0.0307(10) 0.0489(12) 0.0411(11) 0.0028(9) 0.0128(9) -0.0031(9)
C32 0.0340(11) 0.0463(12) 0.0639(15) -0.0082(11) 0.0186(10) 0.0018(9)
C31 0.0360(11) 0.0417(12) 0.0538(13) 0.0050(10) 0.0064(10) 0.0081(9)
C41 0.0349(11) 0.0561(13) 0.0323(10) 0.0033(9) 0.0074(8) -0.0044(9)
C48 0.0335(10) 0.0355(10) 0.0510(12) -0.0114(9) 0.0022(9) 0.0006(8)
C54 0.0391(11) 0.0449(12) 0.0348(10) -0.0021(9) -0.0070(9) 0.0028(9)
C47 0.0315(10) 0.0446(12) 0.0602(14) -0.0153(10) -0.0045(10) 0.0022(9)
C36 0.094(2) 0.073(2) 0.101(3) -0.0078(18) 0.051(2) -0.0465(18)
C39 0.0549(14) 0.0462(13) 0.0626(15) 0.0065(11) 0.0298(12) -0.0082(11)
C57 0.0421(12) 0.0481(13) 0.0618(15) -0.0035(11) 0.0199(11) -0.0072(10)
C55 0.0412(13) 0.0571(15) 0.0613(16) -0.0098(12) -0.0138(11) 0.0009(11)
C56 0.0331(12) 0.0571(15) 0.093(2) -0.0119(14) 0.0071(13) -0.0081(11)
C35 0.0561(15) 0.0585(15) 0.0782(18) -0.0019(13) 0.0366(14) -0.0221(12)
C42 0.0414(13) 0.0776(18) 0.0587(15) 0.0007(13) 0.0084(11) 0.0216(12)
C63 0.0680(18) 0.106(2) 0.0479(15) -0.0210(15) 0.0197(13) 0.0246(17)
C65 0.0523(15) 0.0588(16) 0.082(2) -0.0120(14) -0.0160(14) 0.0110(13)
C40 0.0426(14) 0.092(2) 0.112(3) 0.045(2) 0.0234(16) 0.0017(15)
C44 0.049(3) 0.061(3) 0.102(5) -0.006(3) 0.023(3) 0.008(3)
C43 0.066(2) 0.196(5) 0.098(3) -0.003(3) 0.021(2) 0.035(3)
O20 0.0419(7) 0.0296(7) 0.0288(6) -0.0017(5) 0.0099(6) 0.0087(6)
O19 0.0404(8) 0.0417(8) 0.0634(10) 0.0119(7) -0.0042(7) -0.0073(7)
O18 0.0390(8) 0.0437(8) 0.0473(8) 0.0062(7) 0.0080(7) -0.0001(6)
C44A 0.080(5) 0.125(6) 0.088(5) 0.009(4) 0.027(4) 0.058(5)
C43A 0.066(2) 0.196(5) 0.098(3) -0.003(3) 0.021(2) 0.035(3)

loop_
_atom_type_symbol
_atom_type_description
_atom_type_scat_dispersion_real
_atom_type_scat_dispersion_imag
_atom_type_scat_source
C C 0.0033 0.0016 'International Tables Vol C Tables 4.2.6.8 and 6.1.1.4'
H H 0.0000 0.0000 'International Tables Vol C Tables 4.2.6.8 and 6.1.1.4'
N N 0.0061 0.0033 'International Tables Vol C Tables 4.2.6.8 and 6.1.1.4'
O O 0.0106 0.0060 'International Tables Vol C Tables 4.2.6.8 and 6.1.1.4'

loop_
_geom_angle_atom_site_label_1
_geom_angle_atom_site_label_2
_geom_angle_atom_site_label_3
_geom_angle
_geom_angle_site_symmetry_1
_geom_angle_site_symmetry_3
_geom_angle_publ_flag
C25 O11 H11 109.5 . . ?
C17 O7 H7 109.5 . . ?
C26 O12 H12 109.5 . . ?
C10 O4 H4 109.5 . . ?
C18 O8 H8 109.5 . . ?
C12 O6 H6 109.5 . . ?
C19 O9 H9 109.5 . . ?
C3 O1 H1 109.5 . . ?
C24 O10 H10 109.5 . . ?
C4 O2 H2 109.5 . . ?
C5 O3 H3 109.5 . . ?
C15 C16 C17 117.76(15) . . ?
C15 C16 C14 122.92(15) . . ?
C17 C16 C14 119.29(14) . . ?
C62 N2 H2A 109.5 . . ?
C62 N2 H2B 109.5 . . ?
H2A N2 H2B 109.5 . . ?
C62 N2 H2C 109.5 . . ?
H2A N2 H2C 109.5 . . ?
H2B N2 H2C 109.5 . . ?
C11 O5 H5 109.5 . . ?
C53 N1 H1A 109.5 . . ?
C53 N1 H1B 109.5 . . ?
H1A N1 H1B 109.5 . . ?
C53 N1 H1C 109.5 . . ?
H1A N1 H1C 109.5 . . ?
H1B N1 H1C 109.5 . . ?
C9 C8 C13 122.57(15) . . ?
C9 C8 H13 118.7 . . ?
C13 C8 H13 118.7 . . ?
O4 C10 C9 118.44(15) . . ?
O4 C10 C11 120.29(15) . . ?
C9 C10 C11 121.26(16) . . ?
O3 C5 C6 124.78(15) . . ?
O3 C5 C4 114.79(15) . . ?
C6 C5 C4 120.41(16) . . ?
C37 C21 C23 113.31(15) . . ?
C37 C21 C20 113.36(14) . . ?
C23 C21 C20 109.75(13) . . ?
C37 C21 H21 106.6 . . ?
C23 C21 H21 106.6 . . ?
C20 C21 H21 106.6 . . ?
C19 C20 C15 117.74(15) . . ?
C19 C20 C21 120.46(15) . . ?
C15 C20 C21 121.80(15) . . ?
C13 C14 C16 112.07(13) . . ?
C13 C14 C33 112.12(14) . . ?
C16 C14 C33 114.07(14) . . ?
C13 C14 H14 105.9 . . ?
C16 C14 H14 105.9 . . ?
C33 C14 H14 105.9 . . ?
C16 C15 C20 122.89(16) . . ?
C16 C15 H15 118.6 . . ?
C20 C15 H15 118.6 . . ?
O7 C17 C18 115.90(15) . . ?
O7 C17 C16 122.98(14) . . ?
C18 C17 C16 121.07(15) . . ?
O9 C19 C20 119.33(15) . . ?
O9 C19 C18 119.59(15) . . ?
C20 C19 C18 121.04(15) . . ?
O12 C26 C25 120.04(16) . . ?
O12 C26 C27 119.86(16) . . ?
C25 C26 C27 120.11(16) . . ?
C8 C13 C12 117.99(15) . . ?
C8 C13 C14 121.72(15) . . ?
C12 C13 C14 120.27(15) . . ?
O8 C18 C17 122.51(15) . . ?
O8 C18 C19 118.13(15) . . ?
C17 C18 C19 119.33(15) . . ?
O15 C61 O16 122.32(16) . . ?
O15 C61 C60 118.08(16) . . ?
O16 C61 C60 119.57(16) . . ?
O5 C11 C12 124.47(15) . . ?
O5 C11 C10 115.92(15) . . ?
C12 C11 C10 119.46(15) . . ?
C9 C7 C6 111.77(13) . . ?
C9 C7 C29 112.06(14) . . ?
C6 C7 C29 113.65(14) . . ?
C9 C7 H16 106.2 . . ?
C6 C7 H16 106.2 . . ?
C29 C7 H16 106.2 . . ?
C53 C50 C49 112.51(14) . . ?
C53 C50 C51 111.66(15) . . ?
C49 C50 C51 111.90(14) . . ?
C53 C50 C45 107.67(14) . . ?
C49 C50 C45 108.38(14) . . ?
C51 C50 C45 104.25(14) . . ?
C24 C23 C22 117.09(15) . . ?
C24 C23 C21 120.22(16) . . ?
C22 C23 C21 122.57(16) . . ?
O6 C12 C11 121.29(15) . . ?
O6 C12 C13 118.00(15) . . ?
C11 C12 C13 120.69(15) . . ?
O13 C52 O14 122.32(16) . . ?
O13 C52 C51 122.54(15) . . ?
O14 C52 C51 115.12(15) . . ?
O11 C25 C26 118.37(15) . . ?
O11 C25 C24 120.48(16) . . ?
C26 C25 C24 121.14(16) . . ?
C1 C2 C3 117.67(16) . . ?
C1 C2 C28 121.48(15) . . ?
C3 C2 C28 120.84(15) . . ?
C23 C22 C27 123.47(16) . . ?
C23 C22 H22 118.3 . . ?
C27 C22 H22 118.3 . . ?
C61 C60 C59 118.56(15) . . ?
C61 C60 H60A 107.7 . . ?
C59 C60 H60A 107.7 . . ?
C61 C60 H60B 107.7 . . ?
C59 C60 H60B 107.7 . . ?
H60A C60 H60B 107.1 . . ?
C8 C9 C10 117.94(15) . . ?
C8 C9 C7 122.41(15) . . ?
C10 C9 C7 119.65(15) . . ?
O2 C4 C3 118.42(15) . . ?
O2 C4 C5 120.56(15) . . ?
C3 C4 C5 121.01(16) . . ?
C5 C6 C1 117.31(15) . . ?
C5 C6 C7 119.59(15) . . ?
C1 C6 C7 123.10(15) . . ?
O10 C24 C25 114.14(15) . . ?
O10 C24 C23 125.33(15) . . ?
C25 C24 C23 120.53(16) . . ?
C2 C1 C6 123.43(16) . . ?
C2 C1 H17 118.3 . . ?
C6 C1 H17 118.3 . . ?
C26 C27 C22 117.58(16) . . ?
C26 C27 C28 120.07(15) . . ?
C22 C27 C28 122.31(16) . . ?
C52 C51 C50 123.99(15) . . ?
C52 C51 H51A 106.3 . . ?
C50 C51 H51A 106.3 . . ?
C52 C51 H51B 106.3 . . ?
C50 C51 H51B 106.3 . . ?
H51A C51 H51B 106.4 . . ?
C58 C59 C62 112.25(16) . . ?
C58 C59 C60 110.26(15) . . ?
C62 C59 C60 112.86(16) . . ?
C58 C59 C54 108.98(16) . . ?
C62 C59 C54 105.88(15) . . ?
C60 C59 C54 106.28(15) . . ?
C41 C28 C27 112.88(16) . . ?
C41 C28 C2 113.51(15) . . ?
C27 C28 C2 111.32(14) . . ?
C41 C28 H28 106.2 . . ?
C27 C28 H28 106.2 . . ?
C2 C28 H28 106.2 . . ?
N1 C53 C50 113.56(14) . . ?
N1 C53 H53A 108.9 . . ?
C50 C53 H53A 108.9 . . ?
N1 C53 H53B 108.9 . . ?
C50 C53 H53B 108.9 . . ?
H53A C53 H53B 107.7 . . ?
C34 C33 C14 113.33(16) . . ?
C34 C33 H33A 108.9 . . ?
C14 C33 H33A 108.9 . . ?
C34 C33 H33B 108.9 . . ?
C14 C33 H33B 108.9 . . ?
H33A C33 H33B 107.7 . . ?
C30 C29 C7 112.30(15) . . ?
C30 C29 H29A 109.1 . . ?
C7 C29 H29A 109.1 . . ?
C30 C29 H29B 109.1 . . ?
C7 C29 H29B 109.1 . . ?
H29A C29 H29B 107.9 . . ?
O1 C3 C4 116.08(15) . . ?
O1 C3 C2 123.77(16) . . ?
C4 C3 C2 120.12(15) . . ?
C46 C45 C50 115.44(15) . . ?
C46 C45 H45A 108.4 . . ?
C50 C45 H45A 108.4 . . ?
C46 C45 H45B 108.4 . . ?
C50 C45 H45B 108.4 . . ?
H45A C45 H45B 107.5 . . ?
C39 C38 C37 113.38(18) . . ?
C39 C38 H38A 108.9 . . ?
C37 C38 H38A 108.9 . . ?
C39 C38 H38B 108.9 . . ?
C37 C38 H38B 108.9 . . ?
H38A C38 H38B 107.7 . . ?
C21 C37 C38 113.61(16) . . ?
C21 C37 H37A 108.8 . . ?
C38 C37 H37A 108.8 . . ?
C21 C37 H37B 108.8 . . ?
C38 C37 H37B 108.8 . . ?
H37A C37 H37B 107.7 . . ?
C57 C58 C59 113.83(17) . . ?
C57 C58 H58A 108.8 . . ?
C59 C58 H58A 108.8 . . ?
C57 C58 H58B 108.8 . . ?
C59 C58 H58B 108.8 . . ?
H58A C58 H58B 107.7 . . ?
C48 C49 C50 113.70(16) . . ?
C48 C49 H49A 108.8 . . ?
C50 C49 H49A 108.8 . . ?
C48 C49 H49B 108.8 . . ?
C50 C49 H49B 108.8 . . ?
H49A C49 H49B 107.7 . . ?
C35 C34 C33 113.90(18) . . ?
C35 C34 H34A 108.8 . . ?
C33 C34 H34A 108.8 . . ?
C35 C34 H34B 108.8 . . ?
C33 C34 H34B 108.8 . . ?
H34A C34 H34B 107.7 . . ?
C47 C46 C45 111.47(17) . . ?
C47 C46 H46A 109.3 . . ?
C45 C46 H46A 109.3 . . ?
C47 C46 H46B 109.3 . . ?
C45 C46 H46B 109.3 . . ?
H46A C46 H46B 108.0 . . ?
C29 C30 C31 113.26(17) . . ?
C29 C30 H30A 108.9 . . ?
C31 C30 H30A 108.9 . . ?
C29 C30 H30B 108.9 . . ?
C31 C30 H30B 108.9 . . ?
H30A C30 H30B 107.7 . . ?
N2 C62 C59 115.66(14) . . ?
N2 C62 H62A 108.4 . . ?
C59 C62 H62A 108.4 . . ?
N2 C62 H62B 108.4 . . ?
C59 C62 H62B 108.4 . . ?
H62A C62 H62B 107.4 . . ?
O17 C64 C65 121.9(2) . . ?
O17 C64 C63 121.6(2) . . ?
C65 C64 C63 116.5(2) . . ?
C31 C32 H32A 109.5 . . ?
C31 C32 H32B 109.5 . . ?
H32A C32 H32B 109.5 . . ?
C31 C32 H32C 109.5 . . ?
H32A C32 H32C 109.5 . . ?
H32B C32 H32C 109.5 . . ?
C32 C31 C30 114.04(19) . . ?
C32 C31 H31A 108.7 . . ?
C30 C31 H31A 108.7 . . ?
C32 C31 H31B 108.7 . . ?
C30 C31 H31B 108.7 . . ?
H31A C31 H31B 107.6 . . ?
C42 C41 C28 113.71(19) . . ?
C42 C41 H41A 108.8 . . ?
C28 C41 H41A 108.8 . . ?
C42 C41 H41B 108.8 . . ?
C28 C41 H41B 108.8 . . ?
H41A C41 H41B 107.7 . . ?
C49 C48 C47 111.01(17) . . ?
C49 C48 H48A 109.4 . . ?
C47 C48 H48A 109.4 . . ?
C49 C48 H48B 109.4 . . ?
C47 C48 H48B 109.4 . . ?
H48A C48 H48B 108.0 . . ?
C55 C54 C59 114.14(19) . . ?
C55 C54 H54A 108.7 . . ?
C59 C54 H54A 108.7 . . ?
C55 C54 H54B 108.7 . . ?
C59 C54 H54B 108.7 . . ?
H54A C54 H54B 107.6 . . ?
C46 C47 C48 110.54(18) . . ?
C46 C47 H47A 109.5 . . ?
C48 C47 H47A 109.5 . . ?
C46 C47 H47B 109.5 . . ?
C48 C47 H47B 109.5 . . ?
H47A C47 H47B 108.1 . . ?
C35 C36 H36A 109.5 . . ?
C35 C36 H36B 109.5 . . ?
H36A C36 H36B 109.5 . . ?
C35 C36 H36C 109.5 . . ?
H36A C36 H36C 109.5 . . ?
H36B C36 H36C 109.5 . . ?
C40 C39 C38 113.8(2) . . ?
C40 C39 H39A 108.8 . . ?
C38 C39 H39A 108.8 . . ?
C40 C39 H39B 108.8 . . ?
C38 C39 H39B 108.8 . . ?
H39A C39 H39B 107.7 . . ?
C56 C57 C58 111.1(2) . . ?
C56 C57 H57A 109.4 . . ?
C58 C57 H57A 109.4 . . ?
C56 C57 H57B 109.4 . . ?
C58 C57 H57B 109.4 . . ?
H57A C57 H57B 108.0 . . ?
C56 C55 C54 111.1(2) . . ?
C56 C55 H55A 109.4 . . ?
C54 C55 H55A 109.4 . . ?
C56 C55 H55B 109.4 . . ?
C54 C55 H55B 109.4 . . ?
H55A C55 H55B 108.0 . . ?
C55 C56 C57 111.2(2) . . ?
C55 C56 H56A 109.4 . . ?
C57 C56 H56A 109.4 . . ?
C55 C56 H56B 109.4 . . ?
C57 C56 H56B 109.4 . . ?
H56A C56 H56B 108.0 . . ?
C36 C35 C34 112.6(2) . . ?
C36 C35 H35A 109.1 . . ?
C34 C35 H35A 109.1 . . ?
C36 C35 H35B 109.1 . . ?
C34 C35 H35B 109.1 . . ?
H35A C35 H35B 107.8 . . ?
C41 C42 C43 111.8(3) . . ?
C41 C42 H42A 109.3 . . ?
C43 C42 H42A 109.3 . . ?
C41 C42 H42B 109.3 . . ?
C43 C42 H42B 109.3 . . ?
H42A C42 H42B 107.9 . . ?
C64 C63 H63A 109.5 . . ?
C64 C63 H63B 109.5 . . ?
H63A C63 H63B 109.4 . . ?
C64 C63 H63C 109.5 . . ?
H63A C63 H63C 109.5 . . ?
H63B C63 H63C 109.5 . . ?
C64 C65 H65A 109.5 . . ?
C64 C65 H65B 109.5 . . ?
H65A C65 H65B 109.5 . . ?
C64 C65 H65C 109.5 . . ?
H65A C65 H65C 109.4 . . ?
H65B C65 H65C 109.5 . . ?
C39 C40 H40A 109.5 . . ?
C39 C40 H40B 109.5 . . ?
H40A C40 H40B 109.5 . . ?
C39 C40 H40C 109.5 . . ?
H40A C40 H40C 109.5 . . ?
H40B C40 H40C 109.5 . . ?
C43 C44 H44A 109.5 . . ?
C43 C44 H44B 109.5 . . ?
H44A C44 H44B 109.5 . . ?
C43 C44 H44C 109.5 . . ?
H44A C44 H44C 109.5 . . ?
H44B C44 H44C 109.5 . . ?
C44 C43 C42 124.4(5) . . ?
C44 C43 H43A 106.2 . . ?
C42 C43 H43A 106.2 . . ?
C44 C43 H43B 106.2 . . ?
C42 C43 H43B 106.2 . . ?
H43A C43 H43B 106.4 . . ?
H18 O20 H19 105.9 . . ?
H23 O19 H24 103.7 . . ?
H20 O18 H25 101.1 . . ?
H44D C44A H44E 109.5 . . ?
H44D C44A H44F 109.5 . . ?
H44E C44A H44F 109.5 . . ?

loop_
_geom_bond_atom_site_label_1
_geom_bond_atom_site_label_2
_geom_bond_distance
_geom_bond_site_symmetry_2
_geom_bond_publ_flag
O11 C25 1.370(2) . ?
O11 H11 0.8400 . ?
O13 C52 1.263(2) . ?
O7 C17 1.3859(19) . ?
O7 H7 0.8400 . ?
O12 C26 1.386(2) . ?
O12 H12 0.8400 . ?
O4 C10 1.378(2) . ?
O4 H4 0.8400 . ?
O8 C18 1.370(2) . ?
O8 H8 0.8400 . ?
O6 C12 1.382(2) . ?
O6 H6 0.8400 . ?
O16 C61 1.258(2) . ?
O9 C19 1.380(2) . ?
O9 H9 0.8400 . ?
O1 C3 1.381(2) . ?
O1 H1 0.8400 . ?
O14 C52 1.264(2) . ?
O10 C24 1.378(2) . ?
O10 H10 0.8400 . ?
O2 C4 1.380(2) . ?
O2 H2 0.8400 . ?
O3 C5 1.376(2) . ?
O3 H3 0.8400 . ?
C16 C15 1.395(2) . ?
C16 C17 1.396(2) . ?
C16 C14 1.526(2) . ?
O17 C64 1.223(3) . ?
N2 C62 1.487(2) . ?
N2 H2A 0.9100 . ?
N2 H2B 0.9100 . ?
N2 H2C 0.9100 . ?
O5 C11 1.373(2) . ?
O5 H5 0.8400 . ?
O15 C61 1.258(2) . ?
N1 C53 1.504(2) . ?
N1 H1A 0.9100 . ?
N1 H1B 0.9100 . ?
N1 H1C 0.9100 . ?
C8 C9 1.392(2) . ?
C8 C13 1.398(2) . ?
C8 H13 0.9500 . ?
C10 C9 1.393(2) . ?
C10 C11 1.397(2) . ?
C5 C6 1.396(2) . ?
C5 C4 1.398(2) . ?
C21 C37 1.525(3) . ?
C21 C23 1.534(2) . ?
C21 C20 1.535(2) . ?
C21 H21 1.0000 . ?
C20 C19 1.393(2) . ?
C20 C15 1.397(2) . ?
C14 C13 1.526(2) . ?
C14 C33 1.537(2) . ?
C14 H14 1.0000 . ?
C15 H15 0.9500 . ?
C17 C18 1.395(2) . ?
C19 C18 1.403(2) . ?
C26 C25 1.387(3) . ?
C26 C27 1.399(2) . ?
C13 C12 1.402(2) . ?
C61 C60 1.530(2) . ?
C11 C12 1.394(2) . ?
C7 C9 1.528(2) . ?
C7 C6 1.532(2) . ?
C7 C29 1.533(2) . ?
C7 H16 1.0000 . ?
C50 C53 1.538(2) . ?
C50 C49 1.544(2) . ?
C50 C51 1.546(2) . ?
C50 C45 1.557(2) . ?
C23 C24 1.398(2) . ?
C23 C22 1.399(3) . ?
C52 C51 1.521(2) . ?
C25 C24 1.393(2) . ?
C2 C1 1.396(2) . ?
C2 C3 1.402(2) . ?
C2 C28 1.533(2) . ?
C22 C27 1.400(2) . ?
C22 H22 0.9500 . ?
C60 C59 1.547(3) . ?
C60 H60A 0.9900 . ?
C60 H60B 0.9900 . ?
C4 C3 1.389(2) . ?
C6 C1 1.402(2) . ?
C1 H17 0.9500 . ?
C27 C28 1.530(3) . ?
C51 H51A 0.9900 . ?
C51 H51B 0.9900 . ?
C59 C58 1.542(3) . ?
C59 C62 1.543(3) . ?
C59 C54 1.557(3) . ?
C28 C41 1.527(3) . ?
C28 H28 1.0000 . ?
C53 H53A 0.9900 . ?
C53 H53B 0.9900 . ?
C33 C34 1.527(3) . ?
C33 H33A 0.9900 . ?
C33 H33B 0.9900 . ?
C29 C30 1.521(3) . ?
C29 H29A 0.9900 . ?
C29 H29B 0.9900 . ?
C45 C46 1.526(3) . ?
C45 H45A 0.9900 . ?
C45 H45B 0.9900 . ?
C38 C39 1.512(3) . ?
C38 C37 1.538(3) . ?
C38 H38A 0.9900 . ?
C38 H38B 0.9900 . ?
C37 H37A 0.9900 . ?
C37 H37B 0.9900 . ?
C58 C57 1.532(3) . ?
C58 H58A 0.9900 . ?
C58 H58B 0.9900 . ?
C49 C48 1.528(3) . ?
C49 H49A 0.9900 . ?
C49 H49B 0.9900 . ?
C34 C35 1.523(3) . ?
C34 H34A 0.9900 . ?
C34 H34B 0.9900 . ?
C46 C47 1.524(3) . ?
C46 H46A 0.9900 . ?
C46 H46B 0.9900 . ?
C30 C31 1.522(3) . ?
C30 H30A 0.9900 . ?
C30 H30B 0.9900 . ?
C62 H62A 0.9900 . ?
C62 H62B 0.9900 . ?
C64 C65 1.477(3) . ?
C64 C63 1.489(4) . ?
C32 C31 1.505(3) . ?
C32 H32A 0.9800 . ?
C32 H32B 0.9800 . ?
C32 H32C 0.9800 . ?
C31 H31A 0.9900 . ?
C31 H31B 0.9900 . ?
C41 C42 1.516(4) . ?
C41 H41A 0.9900 . ?
C41 H41B 0.9900 . ?
C48 C47 1.533(3) . ?
C48 H48A 0.9900 . ?
C48 H48B 0.9900 . ?
C54 C55 1.531(3) . ?
C54 H54A 0.9900 . ?
C54 H54B 0.9900 . ?
C47 H47A 0.9900 . ?
C47 H47B 0.9900 . ?
C36 C35 1.515(4) . ?
C36 H36A 0.9800 . ?
C36 H36B 0.9800 . ?
C36 H36C 0.9800 . ?
C39 C40 1.494(4) . ?
C39 H39A 0.9900 . ?
C39 H39B 0.9900 . ?
C57 C56 1.528(4) . ?
C57 H57A 0.9900 . ?
C57 H57B 0.9900 . ?
C55 C56 1.517(4) . ?
C55 H55A 0.9900 . ?
C55 H55B 0.9900 . ?
C56 H56A 0.9900 . ?
C56 H56B 0.9900 . ?
C35 H35A 0.9900 . ?
C35 H35B 0.9900 . ?
C42 C43 1.527(5) . ?
C42 H42A 0.9900 . ?
C42 H42B 0.9900 . ?
C63 H63A 0.9803 . ?
C63 H63B 0.9803 . ?
C63 H63C 0.9794 . ?
C65 H65A 0.9803 . ?
C65 H65B 0.9798 . ?
C65 H65C 0.9801 . ?
C40 H40A 0.9800 . ?
C40 H40B 0.9800 . ?
C40 H40C 0.9800 . ?
C44 C43 1.283(7) . ?
C44 H44A 0.9800 . ?
C44 H44B 0.9800 . ?
C44 H44C 0.9800 . ?
C43 H43A 0.9900 . ?
C43 H43B 0.9900 . ?
O20 H18 0.8999 . ?
O20 H19 0.8527 . ?
O19 H23 0.9086 . ?
O19 H24 0.9665 . ?
O18 H20 0.9273 . ?
O18 H25 0.9018 . ?
C44A H44D 0.9800 . ?
C44A H44E 0.9800 . ?
C44A H44F 0.9800 . ?

loop_
_geom_torsion_atom_site_label_1
_geom_torsion_atom_site_label_2
_geom_torsion_atom_site_label_3
_geom_torsion_atom_site_label_4
_geom_torsion
_geom_torsion_site_symmetry_1
_geom_torsion_site_symmetry_2
_geom_torsion_site_symmetry_3
_geom_torsion_site_symmetry_4
_geom_torsion_publ_flag
C37 C21 C20 C19 -144.93(16) . . . . ?
C23 C21 C20 C19 87.25(19) . . . . ?
C37 C21 C20 C15 35.5(2) . . . . ?
C23 C21 C20 C15 -92.32(19) . . . . ?
C15 C16 C14 C13 90.85(19) . . . . ?
C17 C16 C14 C13 -91.25(18) . . . . ?
C15 C16 C14 C33 -37.9(2) . . . . ?
C17 C16 C14 C33 139.98(16) . . . . ?
C17 C16 C15 C20 -3.2(2) . . . . ?
C14 C16 C15 C20 174.72(15) . . . . ?
C19 C20 C15 C16 -0.3(2) . . . . ?
C21 C20 C15 C16 179.30(15) . . . . ?
C15 C16 C17 O7 -178.36(15) . . . . ?
C14 C16 C17 O7 3.6(2) . . . . ?
C15 C16 C17 C18 4.0(2) . . . . ?
C14 C16 C17 C18 -173.96(15) . . . . ?
C15 C20 C19 O9 -179.03(15) . . . . ?
C21 C20 C19 O9 1.4(2) . . . . ?
C15 C20 C19 C18 3.0(2) . . . . ?
C21 C20 C19 C18 -176.54(15) . . . . ?
C9 C8 C13 C12 0.1(2) . . . . ?
C9 C8 C13 C14 178.74(15) . . . . ?
C16 C14 C13 C8 -76.55(19) . . . . ?
C33 C14 C13 C8 53.2(2) . . . . ?
C16 C14 C13 C12 102.11(17) . . . . ?
C33 C14 C13 C12 -128.12(16) . . . . ?
O7 C17 C18 O8 -1.4(2) . . . . ?
C16 C17 C18 O8 176.37(16) . . . . ?
O7 C17 C18 C19 -179.20(15) . . . . ?
C16 C17 C18 C19 -1.4(3) . . . . ?
O9 C19 C18 O8 2.0(2) . . . . ?
C20 C19 C18 O8 179.87(15) . . . . ?
O9 C19 C18 C17 179.85(16) . . . . ?
C20 C19 C18 C17 -2.2(3) . . . . ?
O4 C10 C11 O5 0.3(2) . . . . ?
C9 C10 C11 O5 -178.51(15) . . . . ?
O4 C10 C11 C12 176.00(15) . . . . ?
C9 C10 C11 C12 -2.8(3) . . . . ?
C37 C21 C23 C24 143.64(16) . . . . ?
C20 C21 C23 C24 -88.51(19) . . . . ?
C37 C21 C23 C22 -40.2(2) . . . . ?
C20 C21 C23 C22 87.62(19) . . . . ?
O5 C11 C12 O6 0.8(3) . . . . ?
C10 C11 C12 O6 -174.55(15) . . . . ?
O5 C11 C12 C13 179.05(16) . . . . ?
C10 C11 C12 C13 3.7(3) . . . . ?
C8 C13 C12 O6 175.96(14) . . . . ?
C14 C13 C12 O6 -2.7(2) . . . . ?
C8 C13 C12 C11 -2.4(2) . . . . ?
C14 C13 C12 C11 178.93(15) . . . . ?
O12 C26 C25 O11 -0.1(2) . . . . ?
C27 C26 C25 O11 179.50(15) . . . . ?
O12 C26 C25 C24 -178.50(15) . . . . ?
C27 C26 C25 C24 1.1(3) . . . . ?
C24 C23 C22 C27 0.7(2) . . . . ?
C21 C23 C22 C27 -175.55(15) . . . . ?
O15 C61 C60 C59 -57.7(2) . . . . ?
O16 C61 C60 C59 124.08(19) . . . . ?
C13 C8 C9 C10 0.9(2) . . . . ?
C13 C8 C9 C7 -178.98(15) . . . . ?
O4 C10 C9 C8 -178.29(15) . . . . ?
C11 C10 C9 C8 0.5(2) . . . . ?
O4 C10 C9 C7 1.5(2) . . . . ?
C11 C10 C9 C7 -179.64(15) . . . . ?
C6 C7 C9 C8 82.34(19) . . . . ?
C29 C7 C9 C8 -46.6(2) . . . . ?
C6 C7 C9 C10 -97.49(18) . . . . ?
C29 C7 C9 C10 133.62(16) . . . . ?
O3 C5 C4 O2 1.4(2) . . . . ?
C6 C5 C4 O2 -177.28(15) . . . . ?
O3 C5 C4 C3 -179.81(15) . . . . ?
C6 C5 C4 C3 1.5(3) . . . . ?
O3 C5 C6 C1 178.83(15) . . . . ?
C4 C5 C6 C1 -2.6(2) . . . . ?
O3 C5 C6 C7 -1.8(3) . . . . ?
C4 C5 C6 C7 176.77(15) . . . . ?
C9 C7 C6 C5 87.55(19) . . . . ?
C29 C7 C6 C5 -144.39(16) . . . . ?
C9 C7 C6 C1 -93.14(19) . . . . ?
C29 C7 C6 C1 34.9(2) . . . . ?
O11 C25 C24 O10 3.5(2) . . . . ?
C26 C25 C24 O10 -178.20(16) . . . . ?
O11 C25 C24 C23 -176.76(15) . . . . ?
C26 C25 C24 C23 1.6(3) . . . . ?
C22 C23 C24 O10 177.33(16) . . . . ?
C21 C23 C24 O10 -6.3(3) . . . . ?
C22 C23 C24 C25 -2.4(2) . . . . ?
C21 C23 C24 C25 173.90(15) . . . . ?
C3 C2 C1 C6 -1.0(3) . . . . ?
C28 C2 C1 C6 179.66(16) . . . . ?
C5 C6 C1 C2 2.4(3) . . . . ?
C7 C6 C1 C2 -176.93(16) . . . . ?
O12 C26 C27 C22 176.84(15) . . . . ?
C25 C26 C27 C22 -2.8(2) . . . . ?
O12 C26 C27 C28 -0.8(2) . . . . ?
C25 C26 C27 C28 179.59(15) . . . . ?
C23 C22 C27 C26 1.9(3) . . . . ?
C23 C22 C27 C28 179.47(15) . . . . ?
O13 C52 C51 C50 -1.2(3) . . . . ?
O14 C52 C51 C50 177.06(16) . . . . ?
C53 C50 C51 C52 64.8(2) . . . . ?
C49 C50 C51 C52 -62.3(2) . . . . ?
C45 C50 C51 C52 -179.22(16) . . . . ?
C61 C60 C59 C58 -47.1(2) . . . . ?
C61 C60 C59 C62 79.3(2) . . . . ?
C61 C60 C59 C54 -165.04(17) . . . . ?
C26 C27 C28 C41 -139.32(17) . . . . ?
C22 C27 C28 C41 43.2(2) . . . . ?
C26 C27 C28 C2 91.66(19) . . . . ?
C22 C27 C28 C2 -85.9(2) . . . . ?
C1 C2 C28 C41 -42.5(2) . . . . ?
C3 C2 C28 C41 138.15(18) . . . . ?
C1 C2 C28 C27 86.2(2) . . . . ?
C3 C2 C28 C27 -93.17(19) . . . . ?
C49 C50 C53 N1 50.7(2) . . . . ?
C51 C50 C53 N1 -76.07(19) . . . . ?
C45 C50 C53 N1 170.08(14) . . . . ?
C13 C14 C33 C34 172.50(15) . . . . ?
C16 C14 C33 C34 -58.8(2) . . . . ?
C9 C7 C29 C30 -164.42(16) . . . . ?
C6 C7 C29 C30 67.7(2) . . . . ?
O2 C4 C3 O1 0.5(2) . . . . ?
C5 C4 C3 O1 -178.22(15) . . . . ?
O2 C4 C3 C2 178.79(16) . . . . ?
C5 C4 C3 C2 0.0(3) . . . . ?
C1 C2 C3 O1 177.83(16) . . . . ?
C28 C2 C3 O1 -2.8(3) . . . . ?
C1 C2 C3 C4 -0.3(3) . . . . ?
C28 C2 C3 C4 179.10(16) . . . . ?
C53 C50 C45 C46 -72.4(2) . . . . ?
C49 C50 C45 C46 49.5(2) . . . . ?
C51 C50 C45 C46 168.84(17) . . . . ?
C23 C21 C37 C38 -170.80(15) . . . . ?
C20 C21 C37 C38 63.3(2) . . . . ?
C39 C38 C37 C21 -167.73(18) . . . . ?
C62 C59 C58 C57 65.8(2) . . . . ?
C60 C59 C58 C57 -167.45(17) . . . . ?
C54 C59 C58 C57 -51.1(2) . . . . ?
C53 C50 C49 C48 67.5(2) . . . . ?
C51 C50 C49 C48 -165.85(15) . . . . ?
C45 C50 C49 C48 -51.5(2) . . . . ?
C14 C33 C34 C35 -166.13(19) . . . . ?
C50 C45 C46 C47 -52.7(2) . . . . ?
C7 C29 C30 C31 -174.18(17) . . . . ?
C58 C59 C62 N2 58.1(2) . . . . ?
C60 C59 C62 N2 -67.2(2) . . . . ?
C54 C59 C62 N2 176.93(16) . . . . ?
C29 C30 C31 C32 -58.8(3) . . . . ?
C27 C28 C41 C42 172.63(18) . . . . ?
C2 C28 C41 C42 -59.5(2) . . . . ?
C50 C49 C48 C47 57.3(2) . . . . ?
C58 C59 C54 C55 50.8(2) . . . . ?
C62 C59 C54 C55 -70.2(2) . . . . ?
C60 C59 C54 C55 169.59(19) . . . . ?
C45 C46 C47 C48 54.7(2) . . . . ?
C49 C48 C47 C46 -57.3(3) . . . . ?
C37 C38 C39 C40 -62.0(3) . . . . ?
C59 C58 C57 C56 55.3(3) . . . . ?
C59 C54 C55 C56 -54.3(3) . . . . ?
C54 C55 C56 C57 55.9(3) . . . . ?
C58 C57 C56 C55 -56.4(3) . . . . ?
C33 C34 C35 C36 -177.0(2) . . . . ?
C28 C41 C42 C43 -168.6(2) . . . . ?
C41 C42 C43 C44 -76.2(6) . . . . ?
